data_7248133
loop_
_publ_author_name
'Eftekhari-Sis, Bagher'
'Garc\'ia-Santos, Isabel'
'Casti\~neiras, Alfonso'
'Mahmoudi, Ghodrat'
'Zangrando, Ennio'
'Frontera, Antonio'
'Safin, Damir A.'

_publ_section_title
;
 On the pivotal role of tetrel bonding in the supramolecular architectures
 of PbII--NCS complexes with chelating thiosemicarbazide derivatives
;
_journal_issue 11
_journal_name_full CrystEngComm
_journal_page_first 1637
_journal_page_last 1646
_journal_paper_doi 10.1039/D3CE01207G
_journal_volume 26
_journal_year 2024
_chemical_formula_moiety 'C20  H15  N5  Pb1  S2'
_chemical_formula_sum 'C20 H15 N5 Pb S2'
_chemical_formula_weight 596.68
_space_group_crystal_system monoclinic
_space_group_IT_number 14
_space_group_name_Hall '-P 2yn'
_space_group_name_H-M_alt 'P 1 21/n 1'
_atom_sites_solution_hydrogens mixed
_audit_creation_method SHELXL-2018/3
_audit_update_record
;
2023-11-29 deposited with the CCDC.	2024-02-12 downloaded from the CCDC.
;
_cell_angle_alpha 90
_cell_angle_beta 98.331(8)
_cell_angle_gamma 90
_cell_formula_units_Z 4
_cell_length_a 5.6513(12)
_cell_length_b 19.384(4)
_cell_length_c 18.237(4)
_cell_measurement_reflns_used 4457
_cell_measurement_temperature 100(2)
_cell_measurement_theta_max 24.58
_cell_measurement_theta_min 2.38
_cell_volume 1976.7(7)
_computing_cell_refinement 'APEX3 Software (Bruker, 2019)'
_computing_data_collection 'APEX3 Software (Bruker, 2019)'
_computing_data_reduction 'APEX3 Software (Bruker, 2019)'
_computing_molecular_graphics 'Ortep for Windows (Farrugia, 2012)'
_computing_publication_material 'WinGX publication routines (Farrugia, 2012)'
_computing_structure_refinement 'SHELXL-2018/3 (Sheldrick, 2018)'
_computing_structure_solution 'SHELXS-2013 (Sheldrick, 2013)'
_diffrn_ambient_temperature 100(2)
_diffrn_measured_fraction_theta_full 0.997
_diffrn_measured_fraction_theta_max 0.986
_diffrn_measurement_device_type 'Bruker D8 VENTURE PHOTON III-14'
_diffrn_measurement_method 'omega and phi'
_diffrn_radiation_type MoK\a
_diffrn_radiation_wavelength 0.71073
_diffrn_reflns_av_R_equivalents 0.1483
_diffrn_reflns_av_unetI/netI 0.0807
_diffrn_reflns_Laue_measured_fraction_full 0.997
_diffrn_reflns_Laue_measured_fraction_max 0.986
_diffrn_reflns_limit_h_max 6
_diffrn_reflns_limit_h_min -6
_diffrn_reflns_limit_k_max 23
_diffrn_reflns_limit_k_min -23
_diffrn_reflns_limit_l_max 21
_diffrn_reflns_limit_l_min -21
_diffrn_reflns_number 29693
_diffrn_reflns_point_group_measured_fraction_full 0.997
_diffrn_reflns_point_group_measured_fraction_max 0.986
_diffrn_reflns_theta_full 25.242
_diffrn_reflns_theta_max 25.340
_diffrn_reflns_theta_min 2.385
_diffrn_source 'microfocus sealed tube'
_exptl_absorpt_coefficient_mu 8.762
_exptl_absorpt_correction_T_max 1.0000
_exptl_absorpt_correction_T_min 0.7076
_exptl_absorpt_correction_type multi-scan
_exptl_absorpt_process_details SADABS
_exptl_crystal_colour orange
_exptl_crystal_density_diffrn 2.005
_exptl_crystal_density_method 'not measured'
_exptl_crystal_description needle
_exptl_crystal_F_000 1136
_exptl_crystal_size_max 0.155
_exptl_crystal_size_mid 0.023
_exptl_crystal_size_min 0.019
_refine_diff_density_max 6.893
_refine_diff_density_min -6.925
_refine_diff_density_rms 0.504
_refine_ls_extinction_method none
_refine_ls_goodness_of_fit_ref 1.235
_refine_ls_hydrogen_treatment constr
_refine_ls_matrix_type full
_refine_ls_number_parameters 256
_refine_ls_number_reflns 3558
_refine_ls_number_restraints 239
_refine_ls_restrained_S_all 1.195
_refine_ls_R_factor_all 0.1394
_refine_ls_R_factor_gt 0.1221
_refine_ls_shift/su_max 0.000
_refine_ls_shift/su_mean 0.000
_refine_ls_structure_factor_coef Fsqd
_refine_ls_weighting_details 'w=1/[\s^2^(Fo^2^)+(0.1014P)^2^+198.1175P] where P=(Fo^2^+2Fc^2^)/3'
_refine_ls_weighting_scheme calc
_refine_ls_wR_factor_gt 0.2664
_refine_ls_wR_factor_ref 0.2754
_reflns_Friedel_coverage 0.000
_reflns_number_gt 3040
_reflns_number_total 3558
_reflns_threshold_expression 'I > 2\s(I)'
_cod_data_source_file d3ce01207g1.cif
_cod_data_source_block shelx
_cod_depositor_comments 'Adding full bibliography for 7248133--7248135.cif.'
_cod_original_sg_symbol_H-M 'P 21/n'
_cod_database_code 7248133
_shelx_shelxl_version_number 2018/3
_shelx_space_group_comment
;
The symmetry employed for this shelxl refinement is uniquely defined
by the following loop, which should always be used as a source of
symmetry information in preference to the above space-group names.
They are only intended as comments.
;
_shelx_estimated_absorpt_t_min 0.344
_shelx_estimated_absorpt_t_max 0.851

loop_
_space_group_symop_operation_xyz
'x, y, z'
'-x+1/2, y+1/2, -z+1/2'
'-x, -y, -z'
'x-1/2, -y-1/2, z-1/2'

loop_
_atom_site_label
_atom_site_type_symbol
_atom_site_fract_x
_atom_site_fract_y
_atom_site_fract_z
_atom_site_U_iso_or_equiv
_atom_site_adp_type
_atom_site_occupancy
_atom_site_site_symmetry_order
_atom_site_calc_flag
_atom_site_refinement_flags_posn
_atom_site_refinement_flags_adp
_atom_site_refinement_flags_occupancy
_atom_site_disorder_assembly
_atom_site_disorder_group
Pb Pb 0.76023(16) 0.41811(5) 0.46935(5) 0.0154(3) Uani 1 1 d . . . . .
S1 S 0.2833(11) 0.4533(3) 0.4303(3) 0.0169(12) Uani 1 1 d . U . . .
S2 S 0.5940(12) 0.3367(4) 0.5886(3) 0.0210(13) Uani 1 1 d . . . . .
N1 N 0.920(4) 0.3075(11) 0.4090(11) 0.0191(15) Uani 1 1 d . . . . .
N2 N 0.587(4) 0.3899(11) 0.3343(11) 0.0167(15) Uani 1 1 d . . . . .
N3 N 0.427(4) 0.4346(11) 0.2946(11) 0.0171(16) Uani 1 1 d . . . . .
N4 N 0.132(4) 0.5138(10) 0.3029(11) 0.0134(19) Uani 1 1 d . U . . .
H4A H 0.044567 0.533439 0.333282 0.016 Uiso 1 1 calc R U . . .
N5 N 0.218(4) 0.4281(13) 0.6000(12) 0.027(4) Uani 1 1 d . . . . .
C1 C 0.375(4) 0.3904(13) 0.5958(13) 0.015(3) Uani 1 1 d . U . . .
C2 C 1.105(5) 0.2736(14) 0.4466(14) 0.021(2) Uani 1 1 d . . . . .
H2 H 1.134676 0.278224 0.499015 0.025 Uiso 1 1 d R U . . .
C3 C 1.253(5) 0.2320(14) 0.4141(14) 0.021(3) Uani 1 1 d . . . . .
H3 H 1.390017 0.211693 0.441951 0.025 Uiso 1 1 d R U . . .
C4 C 1.197(5) 0.2203(14) 0.3364(13) 0.019(3) Uani 1 1 d . . . . .
H4 H 1.281910 0.186982 0.312271 0.022 Uiso 1 1 d R U . . .
C5 C 1.015(4) 0.2582(12) 0.2981(12) 0.013(2) Uani 1 1 d . . . . .
H5 H 0.982732 0.253958 0.245711 0.016 Uiso 1 1 d R U . . .
C6 C 0.879(5) 0.3027(13) 0.3345(13) 0.0168(18) Uani 1 1 d . . . . .
C7 C 0.698(5) 0.3474(14) 0.2954(13) 0.0174(11) Uani 1 1 d . . . . .
C8 C 0.295(4) 0.4660(13) 0.3338(13) 0.0146(17) Uani 1 1 d . . . . .
C9 C 0.087(4) 0.5354(12) 0.2286(13) 0.0121(19) Uani 1 1 d . U . . .
C10 C -0.126(4) 0.5708(13) 0.2076(13) 0.016(3) Uani 1 1 d . . . . .
H10 H -0.226302 0.579287 0.244094 0.019 Uiso 1 1 d R U . . .
C11 C -0.199(5) 0.5943(13) 0.1366(13) 0.017(3) Uani 1 1 d . . . . .
H11 H -0.336639 0.622560 0.125635 0.021 Uiso 1 1 d R U . . .
C12 C -0.061(5) 0.5755(14) 0.0811(13) 0.020(3) Uani 1 1 d . . . . .
H12 H -0.113546 0.586305 0.030516 0.024 Uiso 1 1 d R U . . .
C13 C 0.151(5) 0.5402(14) 0.1022(13) 0.018(3) Uani 1 1 d . . . . .
H13 H 0.250184 0.529749 0.065949 0.022 Uiso 1 1 d R U . . .
C14 C 0.221(4) 0.5204(12) 0.1747(12) 0.012(3) Uani 1 1 d . . . . .
H14 H 0.366657 0.495552 0.186907 0.015 Uiso 1 1 d R U . . .
C15 C 0.652(5) 0.3485(13) 0.2128(13) 0.0174(11) Uani 1 1 d . . . . .
C16 C 0.819(5) 0.3802(14) 0.1759(13) 0.018(3) Uani 1 1 d . . . . .
H16 H 0.965537 0.396606 0.202455 0.022 Uiso 1 1 d R U . . .
C17 C 0.771(5) 0.3887(13) 0.0996(13) 0.015(3) Uani 1 1 d . . . . .
H17 H 0.885083 0.411547 0.074620 0.018 Uiso 1 1 d R U . . .
C18 C 0.565(5) 0.3645(13) 0.0602(14) 0.018(3) Uani 1 1 d . . . . .
H18 H 0.532123 0.372121 0.008234 0.021 Uiso 1 1 d R U . . .
C19 C 0.402(5) 0.3291(15) 0.0965(14) 0.022(3) Uani 1 1 d . . . . .
H19 H 0.261895 0.309262 0.069716 0.026 Uiso 1 1 d R U . . .
C20 C 0.451(5) 0.3232(14) 0.1744(13) 0.020(3) Uani 1 1 d . . . . .
H20 H 0.337950 0.300771 0.200038 0.024 Uiso 1 1 d R U . . .

loop_
_atom_site_aniso_label
_atom_site_aniso_U_11
_atom_site_aniso_U_22
_atom_site_aniso_U_33
_atom_site_aniso_U_23
_atom_site_aniso_U_13
_atom_site_aniso_U_12
Pb 0.0168(5) 0.0252(5) 0.0034(4) -0.0027(4) -0.0008(3) 0.0000(4)
S1 0.020(2) 0.023(2) 0.0071(16) -0.0016(12) 0.0001(11) -0.0013(15)
S2 0.022(2) 0.029(3) 0.012(2) 0.0030(18) 0.0029(18) 0.003(2)
N1 0.023(2) 0.028(2) 0.0058(11) -0.0011(11) 0.0001(10) 0.003(2)
N2 0.020(2) 0.024(3) 0.0059(11) -0.0015(10) -0.0003(9) 0.000(2)
N3 0.020(2) 0.024(3) 0.0060(12) -0.0015(12) -0.0003(10) 0.000(2)
N4 0.015(3) 0.018(3) 0.0060(13) -0.0029(15) -0.0013(12) -0.006(3)
N5 0.023(4) 0.041(5) 0.014(10) -0.009(6) -0.006(4) 0.016(4)
C1 0.016(4) 0.023(4) 0.006(6) 0.002(3) 0.002(3) 0.004(3)
C2 0.024(3) 0.031(3) 0.0060(12) -0.0018(15) -0.0004(13) 0.005(3)
C3 0.025(3) 0.031(5) 0.0062(12) -0.0022(19) -0.0007(16) 0.006(4)
C4 0.022(3) 0.027(4) 0.0060(12) -0.0013(19) 0.0001(16) 0.002(4)
C5 0.016(3) 0.019(3) 0.0058(12) 0.0000(14) 0.0012(12) -0.005(3)
C6 0.020(3) 0.024(3) 0.0058(11) -0.0008(11) 0.0005(10) 0.000(3)
C7 0.0210(18) 0.025(2) 0.0059(10) -0.0013(10) -0.0001(9) 0.0006(16)
C8 0.017(2) 0.020(3) 0.0060(12) -0.0023(12) -0.0008(11) -0.004(2)
C9 0.015(2) 0.015(4) 0.0057(13) -0.0039(16) -0.0018(12) -0.007(3)
C10 0.018(2) 0.024(6) 0.0061(14) -0.002(2) -0.0007(14) -0.002(3)
C11 0.019(3) 0.026(6) 0.0062(15) -0.001(2) -0.0004(14) -0.001(4)
C12 0.021(3) 0.032(7) 0.0064(14) 0.000(2) 0.0002(13) 0.003(4)
C13 0.020(3) 0.028(7) 0.0063(13) -0.0008(19) -0.0001(15) 0.001(4)
C14 0.015(3) 0.015(6) 0.0057(13) -0.0037(19) -0.0017(14) -0.007(3)
C15 0.0213(18) 0.024(2) 0.0058(10) -0.0013(10) -0.0001(9) 0.0005(16)
C16 0.022(2) 0.027(7) 0.0059(12) -0.0013(16) -0.0001(10) -0.001(4)
C17 0.021(3) 0.019(7) 0.0057(12) -0.0023(18) 0.0004(11) 0.003(4)
C18 0.022(3) 0.024(7) 0.0059(13) -0.0016(17) -0.0001(11) 0.000(4)
C19 0.025(3) 0.033(7) 0.0060(11) -0.0002(16) -0.0009(12) -0.005(4)
C20 0.023(3) 0.029(7) 0.0060(11) -0.0007(16) -0.0005(11) -0.002(4)

loop_
_atom_type_symbol
_atom_type_description
_atom_type_scat_dispersion_real
_atom_type_scat_dispersion_imag
_atom_type_scat_source
C C 0.0033 0.0016 'International Tables Vol C Tables 4.2.6.8 and 6.1.1.4'
H H 0.0000 0.0000 'International Tables Vol C Tables 4.2.6.8 and 6.1.1.4'
N N 0.0061 0.0033 'International Tables Vol C Tables 4.2.6.8 and 6.1.1.4'
Pb Pb -3.3944 10.1111 'International Tables Vol C Tables 4.2.6.8 and 6.1.1.4'
S S 0.1246 0.1234 'International Tables Vol C Tables 4.2.6.8 and 6.1.1.4'

loop_
_geom_angle_atom_site_label_1
_geom_angle_atom_site_label_2
_geom_angle_atom_site_label_3
_geom_angle
_geom_angle_site_symmetry_1
_geom_angle_site_symmetry_3
_geom_angle_publ_flag
N2 Pb N1 62.1(7) . . ?
N2 Pb S1 65.5(5) . . ?
N1 Pb S1 118.3(5) . . ?
N2 Pb S2 118.3(5) . . ?
N1 Pb S2 92.2(5) . . ?
S1 Pb S2 85.36(19) . . ?
N2 Pb S1 132.7(5) . 3_666 ?
N1 Pb S1 163.2(5) . 3_666 ?
S1 Pb S1 78.34(19) . 3_666 ?
S2 Pb S1 86.24(18) . 3_666 ?
N2 Pb S1 93.9(5) . 1_655 ?
N1 Pb S1 72.4(5) . 1_655 ?
S1 Pb S1 141.5(2) . 1_655 ?
S2 Pb S1 132.74(17) . 1_655 ?
S1 Pb S1 96.52(16) 3_666 1_655 ?
N2 Pb Pb 123.6(5) . 3_766 ?
N1 Pb Pb 118.6(5) . 3_766 ?
S1 Pb Pb 116.52(14) . 3_766 ?
S2 Pb Pb 117.92(14) . 3_766 ?
S1 Pb Pb 49.16(12) 3_666 3_766 ?
S1 Pb Pb 47.36(11) 1_655 3_766 ?
N2 Pb Pb 102.3(5) . 3_666 ?
N1 Pb Pb 160.1(5) . 3_666 ?
S1 Pb Pb 41.96(13) . 3_666 ?
S2 Pb Pb 84.62(13) . 3_666 ?
S1 Pb Pb 36.38(12) 3_666 3_666 ?
S1 Pb Pb 123.48(12) 1_655 3_666 ?
Pb Pb Pb 79.87(4) 3_766 3_666 ?
C8 S1 Pb 96.5(8) . . ?
C8 S1 Pb 118.9(8) . 3_666 ?
Pb S1 Pb 101.66(19) . 3_666 ?
C1 S2 Pb 92.6(9) . . ?
C2 N1 C6 119(2) . . ?
C2 N1 Pb 118.5(16) . . ?
C6 N1 Pb 117.3(17) . . ?
C7 N2 N3 116(2) . . ?
C7 N2 Pb 120.4(16) . . ?
N3 N2 Pb 119.9(14) . . ?
C8 N3 N2 114(2) . . ?
C8 N4 C9 128(2) . . ?
C8 N4 H4A 116.0 . . ?
C9 N4 H4A 116.0 . . ?
N5 C1 S2 179(2) . . ?
N1 C2 C3 123(2) . . ?
N1 C2 H2 118.6 . . ?
C3 C2 H2 117.9 . . ?
C2 C3 C4 118(2) . . ?
C2 C3 H3 121.2 . . ?
C4 C3 H3 120.8 . . ?
C5 C4 C3 118(2) . . ?
C5 C4 H4 121.3 . . ?
C3 C4 H4 121.1 . . ?
C4 C5 C6 121(2) . . ?
C4 C5 H5 119.2 . . ?
C6 C5 H5 119.6 . . ?
N1 C6 C5 120(2) . . ?
N1 C6 C7 118(2) . . ?
C5 C6 C7 123(2) . . ?
N2 C7 C6 118(2) . . ?
N2 C7 C15 121(2) . . ?
C6 C7 C15 121(2) . . ?
N3 C8 N4 121(2) . . ?
N3 C8 S1 127(2) . . ?
N4 C8 S1 112.3(17) . . ?
C14 C9 C10 117(2) . . ?
C14 C9 N4 126(2) . . ?
C10 C9 N4 116(2) . . ?
C11 C10 C9 123(2) . . ?
C11 C10 H10 118.4 . . ?
C9 C10 H10 118.2 . . ?
C10 C11 C12 118(2) . . ?
C10 C11 H11 120.7 . . ?
C12 C11 H11 121.3 . . ?
C13 C12 C11 118(2) . . ?
C13 C12 H12 120.9 . . ?
C11 C12 H12 120.9 . . ?
C14 C13 C12 122(2) . . ?
C14 C13 H13 119.2 . . ?
C12 C13 H13 119.2 . . ?
C9 C14 C13 121(2) . . ?
C9 C14 H14 119.6 . . ?
C13 C14 H14 119.2 . . ?
C20 C15 C16 120(2) . . ?
C20 C15 C7 122(2) . . ?
C16 C15 C7 118(2) . . ?
C15 C16 C17 120(2) . . ?
C15 C16 H16 120.3 . . ?
C17 C16 H16 120.1 . . ?
C18 C17 C16 121(2) . . ?
C18 C17 H17 119.7 . . ?
C16 C17 H17 119.2 . . ?
C17 C18 C19 120(2) . . ?
C17 C18 H18 120.0 . . ?
C19 C18 H18 120.4 . . ?
C18 C19 C20 118(2) . . ?
C18 C19 H19 120.9 . . ?
C20 C19 H19 120.8 . . ?
C15 C20 C19 122(2) . . ?
C15 C20 H20 119.4 . . ?
C19 C20 H20 118.9 . . ?

loop_
_geom_bond_atom_site_label_1
_geom_bond_atom_site_label_2
_geom_bond_distance
_geom_bond_site_symmetry_2
_geom_bond_publ_flag
Pb N2 2.57(2) . ?
Pb N1 2.63(2) . ?
Pb S1 2.771(7) . ?
Pb S2 2.949(7) . ?
Pb S1 3.123(6) 3_666 ?
Pb S1 3.212(6) 1_655 ?
Pb Pb 4.219(2) 3_766 ?
Pb Pb 4.575(2) 3_666 ?
S1 C8 1.79(2) . ?
S2 C1 1.64(2) . ?
N1 C2 1.34(3) . ?
N1 C6 1.35(3) . ?
N2 C7 1.31(3) . ?
N2 N3 1.38(3) . ?
N3 C8 1.26(3) . ?
N4 C8 1.37(3) . ?
N4 C9 1.41(3) . ?
N4 H4A 0.8800 . ?
N5 C1 1.16(3) . ?
C2 C3 1.36(4) . ?
C2 H2 0.9500 . ?
C3 C4 1.42(3) . ?
C3 H3 0.9500 . ?
C4 C5 1.37(4) . ?
C4 H4 0.9500 . ?
C5 C6 1.39(3) . ?
C5 H5 0.9500 . ?
C6 C7 1.45(4) . ?
C7 C15 1.49(3) . ?
C9 C14 1.36(3) . ?
C9 C10 1.39(3) . ?
C10 C11 1.38(3) . ?
C10 H10 0.9500 . ?
C11 C12 1.41(3) . ?
C11 H11 0.9500 . ?
C12 C13 1.38(4) . ?
C12 H12 0.9500 . ?
C13 C14 1.38(3) . ?
C13 H13 0.9500 . ?
C14 H14 0.9500 . ?
C15 C20 1.34(4) . ?
C15 C16 1.38(4) . ?
C16 C17 1.39(3) . ?
C16 H16 0.9500 . ?
C17 C18 1.36(4) . ?
C17 H17 0.9500 . ?
C18 C19 1.39(4) . ?
C18 H18 0.9500 . ?
C19 C20 1.41(3) . ?
C19 H19 0.9500 . ?
C20 H20 0.9500 . ?

loop_
_geom_torsion_atom_site_label_1
_geom_torsion_atom_site_label_2
_geom_torsion_atom_site_label_3
_geom_torsion_atom_site_label_4
_geom_torsion
_geom_torsion_site_symmetry_1
_geom_torsion_site_symmetry_2
_geom_torsion_site_symmetry_3
_geom_torsion_site_symmetry_4
_geom_torsion_publ_flag
C7 N2 N3 C8 168(2) . . . . ?
Pb N2 N3 C8 -32(3) . . . . ?
C6 N1 C2 C3 -2(4) . . . . ?
Pb N1 C2 C3 -157(2) . . . . ?
N1 C2 C3 C4 -4(4) . . . . ?
C2 C3 C4 C5 8(4) . . . . ?
C3 C4 C5 C6 -5(4) . . . . ?
C2 N1 C6 C5 6(4) . . . . ?
Pb N1 C6 C5 160.6(18) . . . . ?
C2 N1 C6 C7 -172(2) . . . . ?
Pb N1 C6 C7 -17(3) . . . . ?
C4 C5 C6 N1 -2(4) . . . . ?
C4 C5 C6 C7 175(2) . . . . ?
N3 N2 C7 C6 176(2) . . . . ?
Pb N2 C7 C6 17(3) . . . . ?
N3 N2 C7 C15 0(4) . . . . ?
Pb N2 C7 C15 -158.9(18) . . . . ?
N1 C6 C7 N2 0(4) . . . . ?
C5 C6 C7 N2 -177(2) . . . . ?
N1 C6 C7 C15 176(2) . . . . ?
C5 C6 C7 C15 -1(4) . . . . ?
N2 N3 C8 N4 178(2) . . . . ?
N2 N3 C8 S1 -5(3) . . . . ?
C9 N4 C8 N3 -1(4) . . . . ?
C9 N4 C8 S1 -178.2(18) . . . . ?
Pb S1 C8 N3 32(2) . . . . ?
Pb S1 C8 N3 139(2) 3_666 . . . ?
Pb S1 C8 N4 -150.6(16) . . . . ?
Pb S1 C8 N4 -43(2) 3_666 . . . ?
C8 N4 C9 C14 -11(4) . . . . ?
C8 N4 C9 C10 164(2) . . . . ?
C14 C9 C10 C11 -4(4) . . . . ?
N4 C9 C10 C11 -179(2) . . . . ?
C9 C10 C11 C12 6(4) . . . . ?
C10 C11 C12 C13 -6(4) . . . . ?
C11 C12 C13 C14 3(4) . . . . ?
C10 C9 C14 C13 1(4) . . . . ?
N4 C9 C14 C13 175(2) . . . . ?
C12 C13 C14 C9 -1(4) . . . . ?
N2 C7 C15 C20 -74(4) . . . . ?
C6 C7 C15 C20 110(3) . . . . ?
N2 C7 C15 C16 102(3) . . . . ?
C6 C7 C15 C16 -73(3) . . . . ?
C20 C15 C16 C17 3(4) . . . . ?
C7 C15 C16 C17 -173(2) . . . . ?
C15 C16 C17 C18 -2(4) . . . . ?
C16 C17 C18 C19 -2(4) . . . . ?
C17 C18 C19 C20 4(4) . . . . ?
C16 C15 C20 C19 -1(4) . . . . ?
C7 C15 C20 C19 175(3) . . . . ?
C18 C19 C20 C15 -2(4) . . . . ?
